data_7234346
loop_
_publ_author_name
'Mitsunobu Okai'
'Kazuyuki Takahashi'
'Takahiro Sakurai'
'Hitoshi Ohta'
'Takashi Yamamoto'
'Yasuaki Einaga'

_publ_section_title
;
 Novel Fe(ii) spin crossover complexes involving a chalcogen-bond and
 pi-stacking interactions with a paramagnetic and nonmagnetic M(dmit)2
 anion (M = Ni, Au; dmit = 4,5-dithiolato-1,3-dithiole-2-thione)
;
_journal_name_full 'Journal of Materials Chemistry C'
_journal_page_first 7858
_journal_page_last 7864
_journal_paper_doi 10.1039/C5TC00859J
_journal_volume 3
_journal_year 2015
_chemical_formula_moiety 'C26 H22 Fe N6 S4, 2(C6 Ni S10)'
_chemical_formula_sum 'C38 H22 Fe N6 Ni2 S24'
_chemical_formula_weight 1505.32
_space_group_crystal_system monoclinic
_space_group_IT_number 15
_space_group_name_Hall '-C 2yc'
_space_group_name_H-M_alt 'C 1 2/c 1'
_atom_sites_solution_hydrogens geom
_atom_sites_solution_primary direct
_atom_sites_solution_secondary difmap
_cell_angle_alpha 90
_cell_angle_beta 97.911(3)
_cell_angle_gamma 90
_cell_formula_units_Z 8
_cell_length_a 24.117(5)
_cell_length_b 13.501(3)
_cell_length_c 35.467(7)
_cell_measurement_reflns_used 4073
_cell_measurement_temperature 400.(2)
_cell_measurement_theta_max 21.7127
_cell_measurement_theta_min 2.3191
_cell_volume 11438(4)
_computing_cell_refinement 'SAINT V8.34A (Bruker AXS Inc., 2013)'
_computing_data_collection 'APEX2 (Bruker AXS, 2006)'
_computing_data_reduction 'SAINT V8.34A (Bruker AXS Inc., 2013)'
_computing_structure_refinement 'SHELXL-2014/6 (Sheldrick, 2014)'
_computing_structure_solution 'SHELXS-97 (Sheldrick, 1997)'
_diffrn_ambient_temperature 400.(2)
_diffrn_detector_area_resol_mean 8.3333
_diffrn_measured_fraction_theta_full 0.998
_diffrn_measured_fraction_theta_max 0.998
_diffrn_measurement_device_type 'Bruker APEXII CCD area detector'
_diffrn_measurement_method 'phi and omega scans'
_diffrn_radiation_monochromator 'Bruker Helios multilayer confocal mirror'
_diffrn_radiation_source 'Bruker TXS fine-focus rotating anode'
_diffrn_radiation_type MoK\a
_diffrn_radiation_wavelength 0.71073
_diffrn_reflns_av_R_equivalents 0.0910
_diffrn_reflns_av_unetI/netI 0.1137
_diffrn_reflns_limit_h_max 20
_diffrn_reflns_limit_h_min -28
_diffrn_reflns_limit_k_max 15
_diffrn_reflns_limit_k_min -15
_diffrn_reflns_limit_l_max 40
_diffrn_reflns_limit_l_min -41
_diffrn_reflns_number 26076
_diffrn_reflns_theta_full 24.71
_diffrn_reflns_theta_max 24.71
_diffrn_reflns_theta_min 2.15
_diffrn_source 'rotating-anode X-ray tube'
_diffrn_source_type 'Bruker Tourbo X-ray Source'
_exptl_absorpt_coefficient_mu 1.816
_exptl_absorpt_correction_T_max 0.98
_exptl_absorpt_correction_T_min 0.46
_exptl_absorpt_correction_type multi-scan
_exptl_absorpt_process_details 'SADABS V2014/4 (Bruker AXS Inc.)'
_exptl_crystal_colour needle
_exptl_crystal_density_diffrn 1.748
_exptl_crystal_density_method 'not measured'
_exptl_crystal_description black
_exptl_crystal_F_000 6064
_exptl_crystal_size_max 0.400
_exptl_crystal_size_mid 0.030
_exptl_crystal_size_min 0.010
_refine_diff_density_max 0.451
_refine_diff_density_min -0.383
_refine_ls_extinction_method none
_refine_ls_goodness_of_fit_ref 1.048
_refine_ls_hydrogen_treatment constr
_refine_ls_matrix_type full
_refine_ls_number_parameters 647
_refine_ls_number_reflns 9735
_refine_ls_number_restraints 0
_refine_ls_restrained_S_all 1.048
_refine_ls_R_factor_all 0.1877
_refine_ls_R_factor_gt 0.0783
_refine_ls_shift/su_max 0.000
_refine_ls_shift/su_mean 0.000
_refine_ls_structure_factor_coef Fsqd
_refine_ls_weighting_details 'w=1/[\s^2^(Fo^2^)+(0.0479P)^2^+40.7343P] where P=(Fo^2^+2Fc^2^)/3'
_refine_ls_weighting_scheme calc
_refine_ls_wR_factor_gt 0.1440
_refine_ls_wR_factor_ref 0.1838
_reflns_number_gt 4512
_reflns_number_total 9735
_reflns_threshold_expression 'I > 2\s(I)'
_cod_data_source_file J-Mater-Chem-C-2015-3-7858.cif
_cod_data_source_block '[Fe(bmtzpy)2][Ni(dmit)2]2_400K'
_cod_original_cell_volume 11438.(4)
_cod_database_code 7234346

loop_
_space_group_symop_operation_xyz
'x, y, z'
'-x, y, -z+1/2'
'x+1/2, y+1/2, z'
'-x+1/2, y+1/2, -z+1/2'
'-x, -y, -z'
'x, -y, z-1/2'
'-x+1/2, -y+1/2, -z'
'x+1/2, -y+1/2, z-1/2'

loop_
_atom_site_type_symbol
_atom_site_label
_atom_site_fract_x
_atom_site_fract_y
_atom_site_fract_z
_atom_site_U_iso_or_equiv
_atom_site_adp_type
_atom_site_calc_flag
_atom_site_refinement_flags_adp
_atom_site_refinement_flags_occupancy
_atom_site_refinement_flags_posn
_atom_site_occupancy
_atom_site_disorder_assembly
_atom_site_disorder_group
C C1 0.2215(4) -0.1293(7) 0.1704(3) 0.102(3) Uani d . . . 1 . .
H H1A 0.2611 -0.1371 0.1708 0.153 Uiso calc U . R 1 . .
H H1B 0.2039 -0.1932 0.1693 0.153 Uiso calc U . R 1 . .
H H1C 0.2143 -0.0955 0.1931 0.153 Uiso calc U . R 1 . .
C C2 0.1982(4) -0.0703(8) 0.1364(3) 0.082(3) Uani d . . . 1 . .
C C3 0.1451(5) -0.0021(10) 0.0802(3) 0.106(4) Uani d . . . 1 . .
H H3 0.1206 0.0136 0.0585 0.128 Uiso calc U . R 1 . .
C C4 0.1895(4) 0.0515(9) 0.0934(3) 0.081(3) Uani d . . . 1 . .
C C5 0.2079(5) 0.1436(10) 0.0788(3) 0.098(3) Uani d . . . 1 . .
C C6 0.1791(5) 0.1999(13) 0.0484(3) 0.157(6) Uani d . . . 1 . .
H H6 0.1458 0.1792 0.0343 0.188 Uiso calc U . R 1 . .
C C7 0.2059(10) 0.2919(15) 0.0414(5) 0.189(9) Uani d . . . 1 . .
H H7 0.1892 0.3319 0.0217 0.227 Uiso calc U . R 1 . .
C C8 0.2548(9) 0.3237(15) 0.0621(6) 0.187(8) Uani d . . . 1 . .
H H8 0.2702 0.3843 0.0565 0.224 Uiso calc U . R 1 . .
C C9 0.2804(8) 0.2672(10) 0.0904(4) 0.118(5) Uani d . . . 1 . .
C C10 0.3320(8) 0.2917(10) 0.1142(5) 0.120(4) Uani d . . . 1 . .
C C11 0.3662(7) 0.3748(10) 0.1117(4) 0.148(6) Uani d . . . 1 . .
H H11 0.3596 0.4251 0.0937 0.177 Uiso calc U . R 1 . .
C C12 0.3951(7) 0.2633(10) 0.1632(5) 0.139(5) Uani d . . . 1 . .
C C13 0.4250(6) 0.2133(13) 0.1969(4) 0.192(7) Uani d . . . 1 . .
H H13A 0.4331 0.1463 0.1904 0.288 Uiso calc U . R 1 . .
H H13B 0.402 0.2133 0.2169 0.288 Uiso calc U . R 1 . .
H H13C 0.4593 0.2477 0.2052 0.288 Uiso calc U . R 1 . .
C C14 0.3442(4) 0.0501(8) 0.0497(2) 0.107(3) Uani d . . . 1 . .
H H14A 0.3043 0.0514 0.0493 0.16 Uiso calc U . R 1 . .
H H14B 0.3531 0.0172 0.0273 0.16 Uiso calc U . R 1 . .
H H14C 0.3582 0.1167 0.0503 0.16 Uiso calc U . R 1 . .
C C15 0.3704(3) -0.0041(7) 0.0841(3) 0.079(3) Uani d . . . 1 . .
C C16 0.4265(4) -0.1072(7) 0.1287(3) 0.097(3) Uani d . . . 1 . .
H H16 0.4514 -0.151 0.1425 0.116 Uiso calc U . R 1 . .
C C17 0.3891(4) -0.0514(7) 0.1439(3) 0.075(2) Uani d . . . 1 . .
C C18 0.3795(4) -0.0463(8) 0.1838(3) 0.082(3) Uani d . . . 1 . .
C C19 0.4080(5) -0.1001(8) 0.2135(4) 0.113(4) Uani d . . . 1 . .
H H19 0.4357 -0.1451 0.2092 0.135 Uiso calc U . R 1 . .
C C20 0.3944(6) -0.0854(10) 0.2497(4) 0.130(4) Uani d . . . 1 . .
H H20 0.4134 -0.1206 0.2701 0.156 Uiso calc U . R 1 . .
C C21 0.3535(6) -0.0197(9) 0.2558(3) 0.116(4) Uani d . . . 1 . .
H H21 0.3439 -0.011 0.2801 0.139 Uiso calc U . R 1 . .
C C22 0.3265(5) 0.0336(8) 0.2256(3) 0.086(3) Uani d . . . 1 . .
C C23 0.2834(5) 0.1080(8) 0.2275(3) 0.084(3) Uani d . . . 1 . .
C C24 0.2619(5) 0.1427(8) 0.2583(3) 0.114(4) Uani d . . . 1 . .
H H24 0.2742 0.1231 0.2832 0.137 Uiso calc U . R 1 . .
C C25 0.2194(4) 0.2114(8) 0.1994(3) 0.087(3) Uani d . . . 1 . .
C C26 0.1848(4) 0.2681(8) 0.1691(3) 0.111(3) Uani d . . . 1 . .
H H26A 0.2087 0.3071 0.1554 0.166 Uiso calc U . R 1 . .
H H26B 0.1599 0.311 0.1804 0.166 Uiso calc U . R 1 . .
H H26C 0.1634 0.2231 0.152 0.166 Uiso calc U . R 1 . .
C C27 0.0213(3) 0.1341(7) 0.0694(2) 0.071(2) Uani d . . . 1 . .
C C28 0.0282(3) 0.1642(7) 0.1427(3) 0.085(3) Uani d . . . 1 . .
C C29 0.0095(3) 0.0442(7) 0.0846(2) 0.073(2) Uani d . . . 1 . .
C C30 0.5214(5) 0.1080(13) 0.0736(5) 0.153(5) Uani d . . . 1 . .
C C31 0.5665(6) 0.1267(13) 0.1441(5) 0.186(7) Uani d . . . 1 . .
C C32 0.5548(4) 0.0239(12) 0.0805(4) 0.135(5) Uani d . . . 1 . .
C C33 0.1164(5) -0.0305(9) 0.2557(3) 0.127(4) Uani d . . . 1 . .
C C34 0.1442(4) 0.0804(7) 0.3153(2) 0.087(3) Uani d . . . 1 . .
C C35 0.2656(4) 0.2864(7) 0.4483(2) 0.081(3) Uani d . . . 1 . .
C C36 0.3385(4) 0.3455(8) 0.5052(3) 0.101(3) Uani d . . . 1 . .
C C37 0.3065(4) 0.2162(7) 0.4515(2) 0.084(3) Uani d . . . 1 . .
C C38 0.1861(4) 0.0153(7) 0.3160(2) 0.091(3) Uani d . . . 1 . .
Fe Fe1 0.29614(5) 0.09741(9) 0.14437(3) 0.0692(4) Uani d . . . 1 . .
N N1 0.2212(3) 0.0102(6) 0.12518(19) 0.076(2) Uani d . . . 1 . .
N N2 0.2553(4) 0.1782(7) 0.0983(2) 0.091(2) Uani d . . . 1 . .
N N3 0.3487(5) 0.2297(7) 0.1430(3) 0.106(3) Uani d . . . 1 . .
N N4 0.3565(3) 0.0078(5) 0.1184(2) 0.0729(19) Uani d . . . 1 . .
N N5 0.3398(3) 0.0183(6) 0.1902(2) 0.074(2) Uani d . . . 1 . .
N N6 0.2589(3) 0.1491(6) 0.1940(2) 0.077(2) Uani d . . . 1 . .
Ni Ni1 0 0 0 0.0753(5) Uani d . P S 1 . .
Ni Ni2 0.5 0 0 0.1515(11) Uani d . P S 1 . .
Ni Ni3 0.22488(5) 0.14494(9) 0.38421(3) 0.0863(4) Uani d . . . 1 . .
S S1 0.13832(11) -0.1032(3) 0.10787(9) 0.1179(10) Uani d . . . 1 . .
S S2 0.4193(2) 0.3686(3) 0.14541(19) 0.209(2) Uani d . . . 1 . .
S S3 0.42253(11) -0.0876(2) 0.08180(8) 0.1036(9) Uani d . . . 1 . .
S S4 0.21100(15) 0.2245(3) 0.24646(8) 0.1264(11) Uani d . . . 1 . .
S S5 0.02224(11) 0.14720(18) 0.02142(7) 0.0880(7) Uani d . . . 1 . .
S S6 0.03682(11) 0.22956(19) 0.10186(7) 0.0912(8) Uani d . . . 1 . .
S S7 0.03421(13) 0.2143(2) 0.18515(8) 0.1127(9) Uani d . . . 1 . .
S S8 0.01118(11) 0.0423(2) 0.13360(6) 0.0895(8) Uani d . . . 1 . .
S S9 -0.00464(10) -0.05885(18) 0.05649(6) 0.0813(7) Uani d . . . 1 . .
S S10 0.48291(14) 0.1314(3) 0.03125(13) 0.1714(18) Uani d . . . 1 . .
S S11 0.52213(19) 0.1906(4) 0.11144(18) 0.200(2) Uani d . . . 1 . .
S S12 0.5851(3) 0.1660(5) 0.1866(2) 0.289(4) Uani d . . . 1 . .
S S13 0.58818(14) 0.0145(3) 0.12649(13) 0.1577(15) Uani d . . . 1 . .
S S14 0.55849(14) -0.0599(4) 0.04574(12) 0.1561(16) Uani d . . . 1 . .
S S15 0.0847(2) -0.0832(4) 0.21736(11) 0.194(2) Uani d . . . 1 . .
S S16 0.08909(13) 0.0684(2) 0.27840(8) 0.1162(10) Uani d . . . 1 . .
S S17 0.14529(11) 0.1708(2) 0.34948(8) 0.1068(9) Uani d . . . 1 . .
S S18 0.20881(10) 0.2787(2) 0.41398(7) 0.0945(8) Uani d . . . 1 . .
S S19 0.27448(11) 0.3818(2) 0.48154(8) 0.1013(8) Uani d . . . 1 . .
S S20 0.37251(14) 0.4078(3) 0.53991(10) 0.1530(14) Uani d . . . 1 . .
S S21 0.36280(11) 0.2370(2) 0.48676(8) 0.1112(10) Uani d . . . 1 . .
S S22 0.30228(11) 0.1176(2) 0.42145(8) 0.1049(9) Uani d . . . 1 . .
S S23 0.24457(11) 0.0194(2) 0.35066(7) 0.0989(8) Uani d . . . 1 . .
S S24 0.17967(14) -0.0716(2) 0.27948(8) 0.1217(11) Uani d . . . 1 . .

loop_
_atom_site_aniso_label
_atom_site_aniso_U_11
_atom_site_aniso_U_22
_atom_site_aniso_U_33
_atom_site_aniso_U_12
_atom_site_aniso_U_13
_atom_site_aniso_U_23
C1 0.115(8) 0.069(7) 0.125(8) -0.017(6) 0.024(7) 0.020(6)
C2 0.076(6) 0.084(8) 0.089(6) -0.004(6) 0.027(5) -0.003(6)
C3 0.081(7) 0.154(11) 0.086(7) 0.029(8) 0.016(6) -0.015(8)
C4 0.057(6) 0.103(9) 0.084(7) 0.017(6) 0.011(6) -0.003(7)
C5 0.089(8) 0.128(11) 0.081(7) 0.040(8) 0.028(7) 0.022(7)
C6 0.132(11) 0.233(18) 0.107(9) 0.077(12) 0.024(8) 0.079(11)
C7 0.23(2) 0.19(2) 0.159(15) 0.090(17) 0.081(15) 0.130(15)
C8 0.209(19) 0.162(17) 0.21(2) 0.047(17) 0.097(16) 0.073(16)
C9 0.165(13) 0.093(10) 0.113(10) 0.063(11) 0.081(10) 0.062(9)
C10 0.150(13) 0.082(10) 0.143(12) 0.007(10) 0.075(11) 0.008(9)
C11 0.172(13) 0.076(9) 0.224(16) 0.006(10) 0.128(12) 0.036(10)
C12 0.151(13) 0.101(11) 0.177(14) -0.066(10) 0.071(11) -0.027(10)
C13 0.176(15) 0.205(19) 0.192(15) -0.107(13) 0.011(12) -0.022(14)
C14 0.088(7) 0.145(10) 0.089(7) 0.009(7) 0.019(6) 0.018(7)
C15 0.062(6) 0.076(7) 0.099(7) -0.014(5) 0.015(5) 0.009(6)
C16 0.074(6) 0.080(7) 0.137(9) 0.011(6) 0.018(6) 0.022(7)
C17 0.065(6) 0.068(6) 0.091(7) -0.003(5) 0.008(5) 0.011(6)
C18 0.069(6) 0.079(7) 0.095(8) -0.007(6) -0.004(6) 0.018(6)
C19 0.126(9) 0.089(9) 0.114(9) 0.018(7) -0.015(8) 0.011(8)
C20 0.157(12) 0.105(11) 0.116(10) 0.016(9) -0.024(9) 0.034(9)
C21 0.155(11) 0.099(10) 0.085(8) -0.009(8) -0.009(8) 0.023(7)
C22 0.104(8) 0.077(7) 0.073(7) -0.024(6) 0.001(6) 0.006(6)
C23 0.110(8) 0.077(7) 0.067(6) -0.023(6) 0.020(6) -0.003(6)
C24 0.161(11) 0.107(9) 0.079(7) -0.018(8) 0.032(7) 0.002(7)
C25 0.078(7) 0.084(8) 0.103(8) -0.015(6) 0.026(6) -0.005(6)
C26 0.089(7) 0.123(10) 0.123(8) 0.008(7) 0.026(7) -0.015(8)
C27 0.071(5) 0.067(6) 0.073(5) -0.001(5) 0.003(4) 0.018(5)
C28 0.068(6) 0.073(7) 0.114(7) -0.017(5) 0.012(5) 0.003(6)
C29 0.060(5) 0.085(7) 0.069(5) -0.001(5) -0.005(4) 0.013(5)
C30 0.088(9) 0.149(13) 0.220(15) -0.017(9) 0.020(10) 0.094(13)
C31 0.145(12) 0.169(16) 0.224(17) -0.001(12) -0.042(12) 0.062(14)
C32 0.054(6) 0.154(13) 0.198(14) 0.003(8) 0.023(8) 0.108(12)
C33 0.166(11) 0.131(10) 0.082(7) 0.024(9) 0.007(7) -0.014(7)
C34 0.095(7) 0.082(7) 0.085(6) 0.020(6) 0.019(5) 0.018(6)
C35 0.085(6) 0.073(7) 0.092(6) 0.004(5) 0.037(5) 0.009(5)
C36 0.088(7) 0.116(9) 0.107(7) -0.013(6) 0.039(6) -0.011(7)
C37 0.078(6) 0.095(8) 0.083(6) 0.004(6) 0.021(5) 0.003(6)
C38 0.110(8) 0.079(7) 0.085(6) 0.013(6) 0.023(6) -0.001(6)
Fe1 0.0707(8) 0.0646(8) 0.0734(7) -0.0040(7) 0.0141(6) 0.0121(7)
N1 0.067(5) 0.090(6) 0.071(5) 0.010(4) 0.012(4) 0.009(4)
N2 0.104(7) 0.086(7) 0.094(6) 0.037(6) 0.053(6) 0.025(5)
N3 0.125(8) 0.075(7) 0.129(8) -0.018(6) 0.053(7) -0.008(6)
N4 0.065(4) 0.071(5) 0.081(5) -0.011(4) 0.008(4) 0.008(4)
N5 0.072(5) 0.078(6) 0.073(5) -0.014(4) 0.008(4) 0.010(4)
N6 0.078(5) 0.077(6) 0.077(5) -0.009(4) 0.017(4) 0.006(4)
Ni1 0.0753(10) 0.0687(11) 0.0772(10) -0.0042(9) -0.0059(8) 0.0176(9)
Ni2 0.0795(13) 0.193(3) 0.190(2) 0.0261(15) 0.0472(14) 0.127(2)
Ni3 0.0880(8) 0.0856(9) 0.0860(8) 0.0175(7) 0.0142(7) 0.0067(7)
S1 0.0818(18) 0.130(3) 0.142(2) -0.0190(18) 0.0151(18) -0.044(2)
S2 0.211(5) 0.117(3) 0.327(7) -0.087(4) 0.136(5) -0.034(4)
S3 0.0831(17) 0.108(2) 0.126(2) 0.0049(16) 0.0381(16) 0.0077(18)
S4 0.158(3) 0.124(3) 0.109(2) -0.003(2) 0.058(2) -0.022(2)
S5 0.1057(18) 0.0682(17) 0.0875(16) -0.0086(14) 0.0044(14) 0.0204(13)
S6 0.1036(19) 0.0697(17) 0.0999(17) -0.0087(15) 0.0127(15) 0.0028(14)
S7 0.123(2) 0.115(2) 0.0985(19) -0.0070(19) 0.0099(17) -0.0167(18)
S8 0.0985(18) 0.0860(19) 0.0829(16) -0.0170(15) 0.0089(14) 0.0105(14)
S9 0.0928(17) 0.0668(16) 0.0808(15) -0.0138(13) -0.0010(13) 0.0160(13)
S10 0.103(2) 0.170(4) 0.242(4) 0.024(2) 0.025(3) 0.132(3)
S11 0.172(4) 0.127(4) 0.284(6) 0.003(3) -0.035(4) 0.067(4)
S12 0.310(8) 0.199(6) 0.314(7) 0.053(5) -0.111(7) -0.021(6)
S13 0.109(2) 0.151(4) 0.206(4) 0.012(2) -0.003(3) 0.065(3)
S14 0.100(2) 0.201(4) 0.175(3) 0.047(3) 0.045(2) 0.100(3)
S15 0.217(4) 0.217(5) 0.133(3) 0.044(4) -0.031(3) -0.063(3)
S16 0.122(2) 0.123(3) 0.0967(19) 0.029(2) -0.0082(17) -0.0037(18)
S17 0.106(2) 0.099(2) 0.1096(19) 0.0317(17) -0.0047(16) -0.0163(17)
S18 0.0861(17) 0.092(2) 0.1036(18) 0.0198(15) 0.0071(15) 0.0002(15)
S19 0.0995(19) 0.097(2) 0.1116(19) -0.0045(16) 0.0308(16) -0.0033(17)
S20 0.118(2) 0.176(4) 0.161(3) -0.032(2) 0.006(2) -0.055(3)
S21 0.0842(18) 0.138(3) 0.109(2) 0.0083(18) 0.0035(16) -0.0032(19)
S22 0.0977(19) 0.107(2) 0.1080(19) 0.0325(17) 0.0066(16) -0.0085(17)
S23 0.1005(19) 0.101(2) 0.0948(17) 0.0296(16) 0.0122(15) 0.0031(16)
S24 0.139(3) 0.119(3) 0.105(2) 0.034(2) 0.0124(19) -0.0216(19)

loop_
_atom_type_symbol
_atom_type_description
_atom_type_scat_dispersion_real
_atom_type_scat_dispersion_imag
_atom_type_scat_source
C C 0.0033 0.0016 'International Tables Vol C Tables 4.2.6.8 and 6.1.1.4'
H H 0.0000 0.0000 'International Tables Vol C Tables 4.2.6.8 and 6.1.1.4'
N N 0.0061 0.0033 'International Tables Vol C Tables 4.2.6.8 and 6.1.1.4'
S S 0.1246 0.1234 'International Tables Vol C Tables 4.2.6.8 and 6.1.1.4'
Fe Fe 0.3463 0.8444 'International Tables Vol C Tables 4.2.6.8 and 6.1.1.4'
Ni Ni 0.3393 1.1124 'International Tables Vol C Tables 4.2.6.8 and 6.1.1.4'

loop_
_geom_angle_atom_site_label_1
_geom_angle_atom_site_label_2
_geom_angle_atom_site_label_3
_geom_angle_site_symmetry_1
_geom_angle_site_symmetry_3
_geom_angle
C2 C1 H1A . . 109.5
C2 C1 H1B . . 109.5
H1A C1 H1B . . 109.5
C2 C1 H1C . . 109.5
H1A C1 H1C . . 109.5
H1B C1 H1C . . 109.5
N1 C2 C1 . . 124.4(8)
N1 C2 S1 . . 113.3(7)
C1 C2 S1 . . 122.4(8)
C4 C3 S1 . . 111.9(9)
C4 C3 H3 . . 124.1
S1 C3 H3 . . 124.1
C3 C4 N1 . . 113.3(11)
C3 C4 C5 . . 128.2(11)
N1 C4 C5 . . 118.5(10)
N2 C5 C6 . . 119.9(13)
N2 C5 C4 . . 113.5(10)
C6 C5 C4 . . 126.4(14)
C5 C6 C7 . . 114.2(14)
C5 C6 H6 . . 122.9
C7 C6 H6 . . 122.9
C8 C7 C6 . . 123.6(17)
C8 C7 H7 . . 118.2
C6 C7 H7 . . 118.2
C9 C8 C7 . . 120.(2)
C9 C8 H8 . . 120.1
C7 C8 H8 . . 120.1
C8 C9 N2 . . 118.2(17)
C8 C9 C10 . . 125.3(18)
N2 C9 C10 . . 116.5(11)
N3 C10 C11 . . 115.5(16)
N3 C10 C9 . . 116.6(13)
C11 C10 C9 . . 127.8(16)
C10 C11 S2 . . 108.8(12)
C10 C11 H11 . . 125.6
S2 C11 H11 . . 125.6
N3 C12 C13 . . 124.4(12)
N3 C12 S2 . . 113.3(13)
C13 C12 S2 . . 122.2(13)
C12 C13 H13A . . 109.5
C12 C13 H13B . . 109.5
H13A C13 H13B . . 109.5
C12 C13 H13C . . 109.5
H13A C13 H13C . . 109.5
H13B C13 H13C . . 109.5
C15 C14 H14A . . 109.5
C15 C14 H14B . . 109.5
H14A C14 H14B . . 109.5
C15 C14 H14C . . 109.5
H14A C14 H14C . . 109.5
H14B C14 H14C . . 109.5
N4 C15 C14 . . 124.4(8)
N4 C15 S3 . . 114.2(7)
C14 C15 S3 . . 121.4(7)
C17 C16 S3 . . 111.0(7)
C17 C16 H16 . . 124.5
S3 C16 H16 . . 124.5
C16 C17 N4 . . 114.8(9)
C16 C17 C18 . . 128.1(10)
N4 C17 C18 . . 117.1(9)
N5 C18 C19 . . 120.5(10)
N5 C18 C17 . . 114.0(9)
C19 C18 C17 . . 125.5(11)
C18 C19 C20 . . 118.4(11)
C18 C19 H19 . . 120.8
C20 C19 H19 . . 120.8
C21 C20 C19 . . 120.6(12)
C21 C20 H20 . . 119.7
C19 C20 H20 . . 119.7
C20 C21 C22 . . 119.2(12)
C20 C21 H21 . . 120.4
C22 C21 H21 . . 120.4
N5 C22 C21 . . 119.8(11)
N5 C22 C23 . . 114.2(9)
C21 C22 C23 . . 125.9(11)
C24 C23 N6 . . 113.0(10)
C24 C23 C22 . . 129.2(10)
N6 C23 C22 . . 117.7(9)
C23 C24 S4 . . 112.2(8)
C23 C24 H24 . . 123.9
S4 C24 H24 . . 123.9
N6 C25 C26 . . 125.2(9)
N6 C25 S4 . . 113.3(8)
C26 C25 S4 . . 121.5(8)
C25 C26 H26A . . 109.5
C25 C26 H26B . . 109.5
H26A C26 H26B . . 109.5
C25 C26 H26C . . 109.5
H26A C26 H26C . . 109.5
H26B C26 H26C . . 109.5
C29 C27 S5 . . 120.7(7)
C29 C27 S6 . . 115.8(6)
S5 C27 S6 . . 123.5(5)
S7 C28 S8 . . 123.9(5)
S7 C28 S6 . . 123.5(5)
S8 C28 S6 . . 112.5(5)
C27 C29 S9 . . 121.6(6)
C27 C29 S8 . . 115.3(7)
S9 C29 S8 . . 123.0(5)
C32 C30 S10 . . 122.9(15)
C32 C30 S11 . . 116.2(12)
S10 C30 S11 . . 120.9(10)
S12 C31 S11 . . 122.8(13)
S12 C31 S13 . . 124.4(9)
S11 C31 S13 . . 112.8(11)
C30 C32 S14 . . 120.4(12)
C30 C32 S13 . . 114.2(14)
S14 C32 S13 . . 125.4(9)
S15 C33 S24 . . 123.2(7)
S15 C33 S16 . . 123.9(7)
S24 C33 S16 . . 112.7(6)
C38 C34 S17 . . 121.2(8)
C38 C34 S16 . . 116.6(8)
S17 C34 S16 . . 122.2(6)
C37 C35 S18 . . 121.2(7)
C37 C35 S19 . . 116.0(7)
S18 C35 S19 . . 122.8(6)
S20 C36 S19 . . 123.3(7)
S20 C36 S21 . . 124.2(6)
S19 C36 S21 . . 112.5(6)
C35 C37 S22 . . 120.8(7)
C35 C37 S21 . . 115.7(8)
S22 C37 S21 . . 123.5(6)
C34 C38 S24 . . 116.2(8)
C34 C38 S23 . . 121.9(8)
S24 C38 S23 . . 121.9(6)
N2 Fe1 N5 . . 178.0(3)
N2 Fe1 N1 . . 76.0(4)
N5 Fe1 N1 . . 105.7(3)
N2 Fe1 N4 . . 103.2(3)
N5 Fe1 N4 . . 75.7(3)
N1 Fe1 N4 . . 98.1(2)
N2 Fe1 N3 . . 76.8(4)
N5 Fe1 N3 . . 101.6(4)
N1 Fe1 N3 . . 152.5(4)
N4 Fe1 N3 . . 91.2(3)
N2 Fe1 N6 . . 105.0(3)
N5 Fe1 N6 . . 76.1(3)
N1 Fe1 N6 . . 90.5(2)
N4 Fe1 N6 . . 151.8(3)
N3 Fe1 N6 . . 93.4(3)
C2 N1 C4 . . 111.9(8)
C2 N1 Fe1 . . 136.0(6)
C4 N1 Fe1 . . 112.1(7)
C5 N2 C9 . . 124.4(12)
C5 N2 Fe1 . . 119.9(8)
C9 N2 Fe1 . . 115.7(10)
C12 N3 C10 . . 110.0(13)
C12 N3 Fe1 . . 135.7(10)
C10 N3 Fe1 . . 114.2(10)
C15 N4 C17 . . 110.0(8)
C15 N4 Fe1 . . 136.5(6)
C17 N4 Fe1 . . 113.6(6)
C18 N5 C22 . . 121.5(9)
C18 N5 Fe1 . . 119.7(6)
C22 N5 Fe1 . . 118.8(7)
C25 N6 C23 . . 111.7(9)
C25 N6 Fe1 . . 135.3(7)
C23 N6 Fe1 . . 113.0(7)
S5 Ni1 S5 . 5 180.0
S5 Ni1 S9 . 5 86.92(9)
S5 Ni1 S9 5 5 93.08(9)
S5 Ni1 S9 . . 93.08(9)
S5 Ni1 S9 5 . 86.92(9)
S9 Ni1 S9 5 . 180.0
S14 Ni2 S14 5_655 . 180.0
S14 Ni2 S10 5_655 . 85.79(18)
S14 Ni2 S10 . . 94.21(18)
S14 Ni2 S10 5_655 5_655 94.21(18)
S14 Ni2 S10 . 5_655 85.79(18)
S10 Ni2 S10 . 5_655 180.0
S18 Ni3 S23 . . 174.63(12)
S18 Ni3 S17 . . 86.45(11)
S23 Ni3 S17 . . 93.35(11)
S18 Ni3 S22 . . 92.42(11)
S23 Ni3 S22 . . 88.03(11)
S17 Ni3 S22 . . 177.05(12)
C3 S1 C2 . . 89.5(5)
C11 S2 C12 . . 92.3(8)
C16 S3 C15 . . 89.9(5)
C24 S4 C25 . . 89.7(5)
C27 S5 Ni1 . . 102.5(3)
C27 S6 C28 . . 97.9(4)
C28 S8 C29 . . 98.5(4)
C29 S9 Ni1 . . 102.0(3)
C30 S10 Ni2 . . 100.6(7)
C31 S11 C30 . . 98.0(9)
C32 S13 C31 . . 98.7(8)
C32 S14 Ni2 . . 101.7(4)
C33 S16 C34 . . 96.9(5)
C34 S17 Ni3 . . 102.3(3)
C35 S18 Ni3 . . 102.7(3)
C36 S19 C35 . . 97.9(5)
C36 S21 C37 . . 97.8(5)
C37 S22 Ni3 . . 102.8(3)
C38 S23 Ni3 . . 101.3(3)
C33 S24 C38 . . 97.4(5)

loop_
_geom_bond_atom_site_label_1
_geom_bond_atom_site_label_2
_geom_bond_site_symmetry_2
_geom_bond_distance
C1 C2 . 1.487(12)
C1 H1A . 0.96
C1 H1B . 0.96
C1 H1C . 0.96
C2 N1 . 1.307(10)
C2 S1 . 1.706(9)
C3 C4 . 1.323(13)
C3 S1 . 1.702(12)
C3 H3 . 0.93
C4 N1 . 1.388(11)
C4 C5 . 1.441(14)
C5 N2 . 1.336(12)
C5 C6 . 1.420(14)
C6 C7 . 1.44(2)
C6 H6 . 0.93
C7 C8 . 1.37(2)
C7 H7 . 0.93
C8 C9 . 1.343(19)
C8 H8 . 0.93
C9 N2 . 1.392(15)
C9 C10 . 1.442(16)
C10 N3 . 1.341(15)
C10 C11 . 1.402(16)
C11 S2 . 1.630(16)
C11 H11 . 0.93
C12 N3 . 1.323(15)
C12 C13 . 1.470(18)
C12 S2 . 1.692(13)
C13 H13A . 0.96
C13 H13B . 0.96
C13 H13C . 0.96
C14 C15 . 1.487(11)
C14 H14A . 0.96
C14 H14B . 0.96
C14 H14C . 0.96
C15 N4 . 1.316(10)
C15 S3 . 1.700(9)
C16 C17 . 1.344(11)
C16 S3 . 1.675(10)
C16 H16 . 0.93
C17 N4 . 1.371(10)
C17 C18 . 1.467(12)
C18 N5 . 1.337(11)
C18 C19 . 1.382(12)
C19 C20 . 1.383(14)
C19 H19 . 0.93
C20 C21 . 1.368(15)
C20 H20 . 0.93
C21 C22 . 1.378(13)
C21 H21 . 0.93
C22 N5 . 1.354(11)
C22 C23 . 1.454(13)
C23 C24 . 1.356(12)
C23 N6 . 1.371(10)
C24 S4 . 1.662(12)
C24 H24 . 0.93
C25 N6 . 1.304(11)
C25 C26 . 1.479(13)
C25 S4 . 1.718(10)
C26 H26A . 0.96
C26 H26B . 0.96
C26 H26C . 0.96
C27 C29 . 1.374(10)
C27 S5 . 1.714(8)
C27 S6 . 1.734(9)
C28 S7 . 1.638(9)
C28 S8 . 1.715(9)
C28 S6 . 1.734(9)
C29 S9 . 1.717(9)
C29 S8 . 1.734(8)
C30 C32 . 1.395(16)
C30 S10 . 1.682(14)
C30 S11 . 1.743(18)
C31 S12 . 1.603(18)
C31 S11 . 1.700(14)
C31 S13 . 1.747(19)
C32 S14 . 1.684(17)
C32 S13 . 1.723(13)
C33 S15 . 1.629(11)
C33 S24 . 1.730(12)
C33 S16 . 1.735(11)
C34 C38 . 1.336(11)
C34 S17 . 1.717(10)
C34 S16 . 1.741(9)
C35 C37 . 1.362(11)
C35 S18 . 1.706(10)
C35 S19 . 1.739(9)
C36 S20 . 1.618(10)
C36 S19 . 1.723(10)
C36 S21 . 1.739(10)
C37 S22 . 1.701(10)
C37 S21 . 1.737(9)
C38 S24 . 1.738(9)
C38 S23 . 1.740(10)
Fe1 N2 . 2.096(8)
Fe1 N5 . 2.101(7)
Fe1 N1 . 2.186(8)
Fe1 N4 . 2.190(7)
Fe1 N3 . 2.194(9)
Fe1 N6 . 2.197(7)
Ni1 S5 . 2.169(2)
Ni1 S5 5 2.169(2)
Ni1 S9 5 2.172(2)
Ni1 S9 . 2.172(2)
Ni2 S14 5_655 2.156(3)
Ni2 S14 . 2.156(3)
Ni2 S10 . 2.161(5)
Ni2 S10 5_655 2.161(5)
Ni3 S18 . 2.154(3)
Ni3 S23 . 2.161(3)
Ni3 S17 . 2.162(3)
Ni3 S22 . 2.165(3)
